data_7717345
loop_
_publ_author_name
'Fener, Benjamin'
'Sch\"uler, Philipp'
'Liebing, Phil'
'G\"orls, Helmar'
'Westerhausen, Matthias'

_publ_section_title
;
 Syntheses and Structures of Dimesitylphosphinite Complexes of the Alkali
 Metals as well as Their Catalytic Activity in Hydro-phosphorylation
 Reactions
;
_journal_name_full 'Dalton Transactions'
_journal_paper_doi 10.1039/D4DT02721C
_journal_year 2024
_chemical_formula_moiety 'C54 H90 K2 N6 O2 P2'
_chemical_formula_sum 'C54 H90 K2 N6 O2 P2'
_chemical_formula_weight 995.45
_space_group_crystal_system monoclinic
_space_group_IT_number 14
_space_group_name_Hall '-P 2yn'
_space_group_name_H-M_alt 'P 1 21/n 1'
_atom_sites_solution_hydrogens geom
_audit_creation_method SHELXL-2018/3
_audit_update_record
;
2024-10-18 deposited with the CCDC.	2024-10-23 downloaded from the CCDC.
;
_cell_angle_alpha 90
_cell_angle_beta 106.428(1)
_cell_angle_gamma 90
_cell_formula_units_Z 2
_cell_length_a 12.1372(2)
_cell_length_b 19.6662(3)
_cell_length_c 12.7854(2)
_cell_measurement_reflns_used 23235
_cell_measurement_temperature 133(2)
_cell_measurement_theta_max 27.480
_cell_measurement_theta_min 2.043
_cell_volume 2927.19(8)
_computing_cell_refinement DENZO
_computing_data_collection COLLECT
_computing_data_reduction DENZO
_computing_molecular_graphics SHELXTL/PC
_computing_publication_material 'SHELXL-2018/3 (Sheldrick, 2018)'
_computing_structure_refinement 'SHELXL-2018/3 (Sheldrick, 2018)'
_computing_structure_solution 'SHELXS-97 (Sheldrick, 2008)'
_diffrn_ambient_temperature 133(2)
_diffrn_measured_fraction_theta_full 0.998
_diffrn_measured_fraction_theta_max 0.997
_diffrn_measurement_device_type KappaCCD
_diffrn_measurement_method 'phi + omega - scans'
_diffrn_radiation_type MoK\a
_diffrn_radiation_wavelength 0.71073
_diffrn_reflns_av_R_equivalents 0.0272
_diffrn_reflns_av_unetI/netI 0.0217
_diffrn_reflns_Laue_measured_fraction_full 0.998
_diffrn_reflns_Laue_measured_fraction_max 0.997
_diffrn_reflns_limit_h_max 15
_diffrn_reflns_limit_h_min -15
_diffrn_reflns_limit_k_max 23
_diffrn_reflns_limit_k_min -25
_diffrn_reflns_limit_l_max 16
_diffrn_reflns_limit_l_min -16
_diffrn_reflns_number 23235
_diffrn_reflns_point_group_measured_fraction_full 0.998
_diffrn_reflns_point_group_measured_fraction_max 0.997
_diffrn_reflns_theta_full 25.242
_diffrn_reflns_theta_max 27.480
_diffrn_reflns_theta_min 2.043
_exptl_absorpt_coefficient_mu 0.258
_exptl_absorpt_correction_T_max 0.7456
_exptl_absorpt_correction_T_min 0.7158
_exptl_absorpt_correction_type multi-scan
_exptl_absorpt_process_details
; 
 SADABS 2016/2: Krause, L., Herbst-Irmer, R., Sheldrick G.M. & Stalke D., 
 J. Appl. Cryst. 48 (2015) 3-10 
;
_exptl_crystal_colour colourless
_exptl_crystal_density_diffrn 1.129
_exptl_crystal_density_method 'not measured'
_exptl_crystal_description prism
_exptl_crystal_F_000 1080
_exptl_crystal_size_max 0.102
_exptl_crystal_size_mid 0.092
_exptl_crystal_size_min 0.088
_refine_diff_density_max 0.673
_refine_diff_density_min -0.247
_refine_diff_density_rms 0.043
_refine_ls_extinction_method none
_refine_ls_goodness_of_fit_ref 1.039
_refine_ls_hydrogen_treatment constr
_refine_ls_matrix_type full
_refine_ls_number_parameters 309
_refine_ls_number_reflns 6699
_refine_ls_number_restraints 0
_refine_ls_restrained_S_all 1.039
_refine_ls_R_factor_all 0.0464
_refine_ls_R_factor_gt 0.0413
_refine_ls_shift/su_max 0.042
_refine_ls_shift/su_mean 0.001
_refine_ls_structure_factor_coef Fsqd
_refine_ls_weighting_details 'w=1/[\s^2^(Fo^2^)+(0.0474P)^2^+1.7318P] where P=(Fo^2^+2Fc^2^)/3'
_refine_ls_weighting_scheme calc
_refine_ls_wR_factor_gt 0.1048
_refine_ls_wR_factor_ref 0.1084
_reflns_Friedel_coverage 0.000
_reflns_number_gt 6026
_reflns_number_total 6699
_reflns_threshold_expression 'I > 2\s(I)'
_cod_data_source_file d4dt02721c2.cif
_cod_data_source_block FO7187
_cod_original_sg_symbol_H-M 'P 21/n'
_cod_database_code 7717345
_shelx_shelxl_version_number 2018/3
_shelx_space_group_comment
; 
The symmetry employed for this shelxl refinement is uniquely defined 
by the following loop, which should always be used as a source of 
symmetry information in preference to the above space-group names. 
They are only intended as comments. 
;
_shelx_estimated_absorpt_t_min 0.974
_shelx_estimated_absorpt_t_max 0.978

loop_
_space_group_symop_operation_xyz
'x, y, z'
'-x+1/2, y+1/2, -z+1/2'
'-x, -y, -z'
'x-1/2, -y-1/2, z-1/2'

loop_
_atom_site_label
_atom_site_type_symbol
_atom_site_fract_x
_atom_site_fract_y
_atom_site_fract_z
_atom_site_U_iso_or_equiv
_atom_site_adp_type
_atom_site_occupancy
_atom_site_site_symmetry_order
_atom_site_calc_flag
_atom_site_refinement_flags_posn
_atom_site_refinement_flags_adp
_atom_site_refinement_flags_occupancy
_atom_site_disorder_assembly
_atom_site_disorder_group
K1 K 0.37577(3) 0.55098(2) 0.52375(3) 0.02615(9) Uani 1 1 d . . . . .
P1 P 0.50523(3) 0.37915(2) 0.66536(3) 0.02577(10) Uani 1 1 d . . . . .
O1 O 0.45690(11) 0.43076(6) 0.57126(10) 0.0351(3) Uani 1 1 d . . . . .
N1 N 0.16975(12) 0.52643(7) 0.35014(11) 0.0309(3) Uani 1 1 d . . . . .
N2 N 0.20183(12) 0.66160(8) 0.47190(13) 0.0383(3) Uani 1 1 d . . . . .
N3 N 0.32683(16) 0.62937(9) 0.69974(14) 0.0467(4) Uani 1 1 d . . . . .
C1 C 0.46562(12) 0.29029(7) 0.61540(12) 0.0229(3) Uani 1 1 d . . . . .
C2 C 0.50120(12) 0.23782(7) 0.69345(12) 0.0234(3) Uani 1 1 d . . . . .
C3 C 0.48078(13) 0.17000(8) 0.66285(13) 0.0270(3) Uani 1 1 d . . . . .
H3A H 0.504494 0.135726 0.716921 0.032 Uiso 1 1 calc R U . . .
C4 C 0.42719(13) 0.15070(8) 0.55649(13) 0.0291(3) Uani 1 1 d . . . . .
C5 C 0.39770(13) 0.20180(8) 0.47925(13) 0.0302(3) Uani 1 1 d . . . . .
H5A H 0.363147 0.189654 0.405307 0.036 Uiso 1 1 calc R U . . .
C6 C 0.41672(13) 0.27059(8) 0.50567(13) 0.0278(3) Uani 1 1 d . . . . .
C7 C 0.56372(14) 0.25242(8) 0.81098(13) 0.0304(3) Uani 1 1 d . . . . .
H7A H 0.594690 0.209960 0.847817 0.046 Uiso 1 1 calc R U . . .
H7B H 0.510292 0.272589 0.847096 0.046 Uiso 1 1 calc R U . . .
H7C H 0.626823 0.284218 0.814439 0.046 Uiso 1 1 calc R U . . .
C8 C 0.40282(16) 0.07679(8) 0.52679(15) 0.0373(4) Uani 1 1 d . . . . .
H8A H 0.361289 0.073128 0.449205 0.056 Uiso 1 1 calc R U . . .
H8B H 0.355925 0.057490 0.570503 0.056 Uiso 1 1 calc R U . . .
H8C H 0.475444 0.051788 0.541379 0.056 Uiso 1 1 calc R U . . .
C9 C 0.38340(18) 0.32022(10) 0.41114(14) 0.0418(4) Uani 1 1 d . . . . .
H9A H 0.322382 0.300319 0.351735 0.063 Uiso 1 1 calc R U . . .
H9B H 0.450486 0.329830 0.385275 0.063 Uiso 1 1 calc R U . . .
H9C H 0.355808 0.362576 0.435344 0.063 Uiso 1 1 calc R U . . .
C10 C 0.40858(13) 0.38635(7) 0.75624(13) 0.0276(3) Uani 1 1 d . . . . .
C11 C 0.28935(14) 0.37427(8) 0.72083(14) 0.0320(3) Uani 1 1 d . . . . .
C12 C 0.22369(15) 0.37936(9) 0.79400(16) 0.0375(4) Uani 1 1 d . . . . .
H12A H 0.143580 0.370465 0.768902 0.045 Uiso 1 1 calc R U . . .
C13 C 0.27156(17) 0.39695(8) 0.90190(16) 0.0402(4) Uani 1 1 d . . . . .
C14 C 0.38770(18) 0.41146(9) 0.93529(16) 0.0408(4) Uani 1 1 d . . . . .
H14A H 0.421611 0.425061 1.008661 0.049 Uiso 1 1 calc R U . . .
C15 C 0.45691(15) 0.40685(8) 0.86506(15) 0.0345(4) Uani 1 1 d . . . . .
C16 C 0.22868(14) 0.35543(11) 0.60455(16) 0.0438(4) Uani 1 1 d . . . . .
H16A H 0.146873 0.366481 0.588702 0.066 Uiso 1 1 calc R U . . .
H16B H 0.237563 0.306576 0.594132 0.066 Uiso 1 1 calc R U . . .
H16C H 0.262146 0.380966 0.555199 0.066 Uiso 1 1 calc R U . . .
C17 C 0.1988(2) 0.40075(11) 0.9805(2) 0.0555(6) Uani 1 1 d . . . . .
H17A H 0.248927 0.402535 1.055446 0.083 Uiso 1 1 calc R U . . .
H17B H 0.149501 0.360454 0.971469 0.083 Uiso 1 1 calc R U . . .
H17C H 0.150943 0.441712 0.965299 0.083 Uiso 1 1 calc R U . . .
C18 C 0.58346(18) 0.42375(11) 0.91101(17) 0.0480(5) Uani 1 1 d . . . . .
H18A H 0.596682 0.444326 0.983331 0.072 Uiso 1 1 calc R U . . .
H18B H 0.606413 0.455816 0.862346 0.072 Uiso 1 1 calc R U . . .
H18C H 0.628990 0.382033 0.917033 0.072 Uiso 1 1 calc R U . . .
C19 C 0.21564(16) 0.48678(10) 0.27542(15) 0.0402(4) Uani 1 1 d . . . . .
H19A H 0.155527 0.480180 0.206586 0.060 Uiso 1 1 calc R U . . .
H19B H 0.241687 0.442425 0.308075 0.060 Uiso 1 1 calc R U . . .
H19C H 0.280505 0.511111 0.261436 0.060 Uiso 1 1 calc R U . . .
C20 C 0.0746(2) 0.48967(11) 0.37229(18) 0.0519(5) Uani 1 1 d . . . . .
H20A H 0.011881 0.485248 0.304750 0.078 Uiso 1 1 calc R U . . .
H20B H 0.047246 0.514684 0.426406 0.078 Uiso 1 1 calc R U . . .
H20C H 0.100526 0.444344 0.400616 0.078 Uiso 1 1 calc R U . . .
C21 C 0.13322(14) 0.59342(9) 0.30269(14) 0.0332(3) Uani 1 1 d . . . . .
H21A H 0.065229 0.587674 0.238775 0.040 Uiso 1 1 calc R U . . .
H21B H 0.195570 0.613223 0.276485 0.040 Uiso 1 1 calc R U . . .
C22 C 0.10342(14) 0.64277(10) 0.38180(16) 0.0395(4) Uani 1 1 d . . . . .
H22A H 0.069921 0.684402 0.341749 0.047 Uiso 1 1 calc R U . . .
H22B H 0.044320 0.621887 0.411412 0.047 Uiso 1 1 calc R U . . .
C23 C 0.26936(17) 0.71276(11) 0.4366(2) 0.0506(5) Uani 1 1 d . . . . .
H23A H 0.223016 0.753896 0.414605 0.076 Uiso 1 1 calc R U . . .
H23B H 0.293293 0.695382 0.374554 0.076 Uiso 1 1 calc R U . . .
H23C H 0.337478 0.723631 0.496691 0.076 Uiso 1 1 calc R U . . .
C24 C 0.16504(19) 0.68585(12) 0.56595(18) 0.0529(5) Uani 1 1 d . . . . .
H24A H 0.106026 0.654342 0.577672 0.063 Uiso 1 1 calc R U . . .
H24B H 0.128651 0.731037 0.548045 0.063 Uiso 1 1 calc R U . . .
C25 C 0.2601(2) 0.69149(11) 0.67009(19) 0.0558(5) Uani 1 1 d . . . . .
H25A H 0.312182 0.728790 0.662803 0.067 Uiso 1 1 calc R U . . .
H25B H 0.226662 0.703758 0.729787 0.067 Uiso 1 1 calc R U . . .
C26 C 0.4269(3) 0.64393(19) 0.7938(2) 0.0860(9) Uani 1 1 d . . . . .
H26A H 0.400400 0.657915 0.856150 0.129 Uiso 1 1 calc R U . . .
H26B H 0.472497 0.680585 0.774800 0.129 Uiso 1 1 calc R U . . .
H26C H 0.474333 0.602963 0.812828 0.129 Uiso 1 1 calc R U . . .
C27 C 0.2624(2) 0.57344(12) 0.7279(2) 0.0630(6) Uani 1 1 d . . . . .
H27A H 0.228646 0.587983 0.785397 0.094 Uiso 1 1 calc R U . . .
H27B H 0.313919 0.534857 0.753879 0.094 Uiso 1 1 calc R U . . .
H27C H 0.201022 0.559766 0.663305 0.094 Uiso 1 1 calc R U . . .

loop_
_atom_site_aniso_label
_atom_site_aniso_U_11
_atom_site_aniso_U_22
_atom_site_aniso_U_33
_atom_site_aniso_U_23
_atom_site_aniso_U_13
_atom_site_aniso_U_12
K1 0.02388(16) 0.02187(16) 0.03409(17) -0.00008(12) 0.01045(12) 0.00259(11)
P1 0.02555(19) 0.01917(18) 0.0361(2) 0.00178(15) 0.01438(16) -0.00155(14)
O1 0.0418(7) 0.0232(5) 0.0466(7) 0.0110(5) 0.0229(5) 0.0037(5)
N1 0.0333(7) 0.0280(7) 0.0301(6) 0.0020(5) 0.0070(5) -0.0036(5)
N2 0.0272(7) 0.0386(8) 0.0487(8) -0.0100(7) 0.0098(6) 0.0073(6)
N3 0.0574(10) 0.0456(9) 0.0420(9) -0.0002(7) 0.0219(8) 0.0064(8)
C1 0.0200(6) 0.0216(7) 0.0289(7) 0.0016(5) 0.0096(5) -0.0004(5)
C2 0.0201(6) 0.0224(7) 0.0291(7) 0.0011(5) 0.0090(5) 0.0006(5)
C3 0.0275(7) 0.0209(7) 0.0329(7) 0.0031(6) 0.0090(6) 0.0033(6)
C4 0.0264(7) 0.0242(7) 0.0377(8) -0.0049(6) 0.0108(6) 0.0018(6)
C5 0.0280(7) 0.0336(8) 0.0288(7) -0.0052(6) 0.0076(6) 0.0001(6)
C6 0.0252(7) 0.0297(8) 0.0289(7) 0.0035(6) 0.0082(6) 0.0012(6)
C7 0.0346(8) 0.0257(7) 0.0292(7) 0.0027(6) 0.0060(6) -0.0004(6)
C8 0.0407(9) 0.0253(8) 0.0454(10) -0.0077(7) 0.0110(8) 0.0000(7)
C9 0.0519(11) 0.0391(10) 0.0307(8) 0.0076(7) 0.0058(8) -0.0011(8)
C10 0.0308(8) 0.0177(7) 0.0391(8) 0.0010(6) 0.0177(6) 0.0014(6)
C11 0.0297(8) 0.0257(8) 0.0448(9) 0.0059(7) 0.0176(7) 0.0050(6)
C12 0.0333(8) 0.0294(8) 0.0572(11) 0.0064(7) 0.0250(8) 0.0063(7)
C13 0.0535(11) 0.0225(8) 0.0581(11) 0.0060(7) 0.0375(9) 0.0094(7)
C14 0.0578(11) 0.0287(8) 0.0425(9) -0.0059(7) 0.0253(9) 0.0029(8)
C15 0.0412(9) 0.0230(7) 0.0436(9) -0.0054(7) 0.0192(7) -0.0019(6)
C16 0.0223(8) 0.0616(12) 0.0473(10) 0.0067(9) 0.0094(7) 0.0045(8)
C17 0.0778(15) 0.0380(10) 0.0722(14) 0.0094(10) 0.0563(13) 0.0160(10)
C18 0.0491(11) 0.0494(11) 0.0465(11) -0.0193(9) 0.0154(9) -0.0150(9)
C19 0.0429(10) 0.0363(9) 0.0417(9) -0.0005(8) 0.0127(8) 0.0029(7)
C20 0.0694(14) 0.0428(11) 0.0528(11) -0.0052(9) 0.0326(10) -0.0197(10)
C21 0.0272(8) 0.0338(9) 0.0355(8) 0.0047(7) 0.0039(6) 0.0010(6)
C22 0.0221(7) 0.0400(10) 0.0547(11) 0.0006(8) 0.0080(7) 0.0069(7)
C23 0.0375(10) 0.0439(11) 0.0735(14) -0.0157(10) 0.0205(10) -0.0032(8)
C24 0.0486(11) 0.0522(12) 0.0622(13) -0.0118(10) 0.0227(10) 0.0178(9)
C25 0.0746(15) 0.0419(11) 0.0583(13) -0.0114(10) 0.0310(11) 0.0024(10)
C26 0.084(2) 0.125(3) 0.0473(13) -0.0144(15) 0.0161(13) -0.0063(19)
C27 0.0786(17) 0.0515(13) 0.0756(16) 0.0054(11) 0.0491(14) 0.0053(12)

loop_
_atom_type_symbol
_atom_type_description
_atom_type_scat_dispersion_real
_atom_type_scat_dispersion_imag
_atom_type_scat_source
C C 0.0033 0.0016 'International Tables Vol C Tables 4.2.6.8 and 6.1.1.4'
H H 0.0000 0.0000 'International Tables Vol C Tables 4.2.6.8 and 6.1.1.4'
N N 0.0061 0.0033 'International Tables Vol C Tables 4.2.6.8 and 6.1.1.4'
O O 0.0106 0.0060 'International Tables Vol C Tables 4.2.6.8 and 6.1.1.4'
P P 0.1023 0.0942 'International Tables Vol C Tables 4.2.6.8 and 6.1.1.4'
K K 0.2009 0.2494 'International Tables Vol C Tables 4.2.6.8 and 6.1.1.4'

loop_
_geom_angle_atom_site_label_1
_geom_angle_atom_site_label_2
_geom_angle_atom_site_label_3
_geom_angle
_geom_angle_site_symmetry_1
_geom_angle_site_symmetry_3
_geom_angle_publ_flag
O1 K1 O1 86.64(4) . 3_666 ?
O1 K1 N1 102.68(4) . . ?
O1 K1 N1 106.18(4) 3_666 . ?
O1 K1 N3 116.83(4) . . ?
O1 K1 N3 128.73(5) 3_666 . ?
N1 K1 N3 111.15(5) . . ?
O1 K1 N2 158.04(4) . . ?
O1 K1 N2 112.57(4) 3_666 . ?
N1 K1 N2 62.82(4) . . ?
N3 K1 N2 59.98(5) . . ?
O1 K1 C27 98.84(5) . . ?
O1 K1 C27 151.81(6) 3_666 . ?
N1 K1 C27 99.58(6) . . ?
N3 K1 C27 26.05(5) . . ?
N2 K1 C27 69.53(6) . . ?
O1 K1 P1 109.00(3) . 3_666 ?
O1 K1 P1 25.87(3) 3_666 3_666 ?
N1 K1 P1 88.32(3) . 3_666 ?
N3 K1 P1 123.25(4) . 3_666 ?
N2 K1 P1 87.92(3) . 3_666 ?
C27 K1 P1 148.65(4) . 3_666 ?
O1 K1 C19 87.67(4) . . ?
O1 K1 C19 86.20(4) 3_666 . ?
N1 K1 C19 24.51(4) . . ?
N3 K1 C19 135.66(5) . . ?
N2 K1 C19 83.29(4) . . ?
C27 K1 C19 121.47(6) . . ?
P1 K1 C19 74.86(3) 3_666 . ?
O1 K1 C23 174.96(5) . . ?
O1 K1 C23 89.57(4) 3_666 . ?
N1 K1 C23 75.20(4) . . ?
N3 K1 C23 68.18(5) . . ?
N2 K1 C23 24.19(4) . . ?
C27 K1 C23 86.06(6) . . ?
P1 K1 C23 66.57(4) 3_666 . ?
C19 K1 C23 88.77(5) . . ?
O1 K1 K1 44.37(3) . 3_666 ?
O1 K1 K1 42.26(2) 3_666 3_666 ?
N1 K1 K1 110.07(3) . 3_666 ?
N3 K1 K1 137.93(4) . 3_666 ?
N2 K1 K1 153.34(4) . 3_666 ?
C27 K1 K1 136.14(5) . 3_666 ?
P1 K1 K1 65.732(11) 3_666 3_666 ?
C19 K1 K1 85.76(3) . 3_666 ?
C23 K1 K1 131.75(4) . 3_666 ?
O1 P1 C10 105.35(7) . . ?
O1 P1 C1 109.87(7) . . ?
C10 P1 C1 97.83(6) . . ?
O1 P1 K1 48.43(4) . 3_666 ?
C10 P1 K1 150.14(5) . 3_666 ?
C1 P1 K1 104.55(5) . 3_666 ?
P1 O1 K1 144.98(7) . . ?
P1 O1 K1 105.70(6) . 3_666 ?
K1 O1 K1 93.36(4) . 3_666 ?
C20 N1 C19 109.42(14) . . ?
C20 N1 C21 111.27(15) . . ?
C19 N1 C21 109.63(13) . . ?
C20 N1 K1 119.83(11) . . ?
C19 N1 K1 100.68(10) . . ?
C21 N1 K1 105.29(9) . . ?
C23 N2 C22 109.91(16) . . ?
C23 N2 C24 110.97(16) . . ?
C22 N2 C24 110.98(15) . . ?
C23 N2 K1 98.58(10) . . ?
C22 N2 K1 111.28(10) . . ?
C24 N2 K1 114.48(12) . . ?
C27 N3 C25 113.63(19) . . ?
C27 N3 C26 108.8(2) . . ?
C25 N3 C26 108.6(2) . . ?
C27 N3 K1 91.84(12) . . ?
C25 N3 K1 117.48(12) . . ?
C26 N3 K1 115.45(15) . . ?
C6 C1 C2 117.29(13) . . ?
C6 C1 P1 126.04(11) . . ?
C2 C1 P1 116.19(11) . . ?
C3 C2 C1 120.38(14) . . ?
C3 C2 C7 117.53(13) . . ?
C1 C2 C7 122.08(13) . . ?
C4 C3 C2 122.38(14) . . ?
C4 C3 H3A 118.8 . . ?
C2 C3 H3A 118.8 . . ?
C5 C4 C3 117.19(14) . . ?
C5 C4 C8 121.80(15) . . ?
C3 C4 C8 121.01(15) . . ?
C4 C5 C6 122.62(15) . . ?
C4 C5 H5A 118.7 . . ?
C6 C5 H5A 118.7 . . ?
C5 C6 C1 119.95(14) . . ?
C5 C6 C9 116.21(14) . . ?
C1 C6 C9 123.83(14) . . ?
C2 C7 H7A 109.5 . . ?
C2 C7 H7B 109.5 . . ?
H7A C7 H7B 109.5 . . ?
C2 C7 H7C 109.5 . . ?
H7A C7 H7C 109.5 . . ?
H7B C7 H7C 109.5 . . ?
C4 C8 H8A 109.5 . . ?
C4 C8 H8B 109.5 . . ?
H8A C8 H8B 109.5 . . ?
C4 C8 H8C 109.5 . . ?
H8A C8 H8C 109.5 . . ?
H8B C8 H8C 109.5 . . ?
C6 C9 H9A 109.5 . . ?
C6 C9 H9B 109.5 . . ?
H9A C9 H9B 109.5 . . ?
C6 C9 H9C 109.5 . . ?
H9A C9 H9C 109.5 . . ?
H9B C9 H9C 109.5 . . ?
C11 C10 C15 117.97(15) . . ?
C11 C10 P1 123.63(13) . . ?
C15 C10 P1 118.38(12) . . ?
C12 C11 C10 120.17(17) . . ?
C12 C11 C16 117.86(16) . . ?
C10 C11 C16 121.97(15) . . ?
C13 C12 C11 121.99(17) . . ?
C13 C12 H12A 119.0 . . ?
C11 C12 H12A 119.0 . . ?
C14 C13 C12 117.68(16) . . ?
C14 C13 C17 121.3(2) . . ?
C12 C13 C17 121.01(19) . . ?
C13 C14 C15 122.33(18) . . ?
C13 C14 H14A 118.8 . . ?
C15 C14 H14A 118.8 . . ?
C14 C15 C10 119.77(16) . . ?
C14 C15 C18 117.65(17) . . ?
C10 C15 C18 122.58(15) . . ?
C11 C16 H16A 109.5 . . ?
C11 C16 H16B 109.5 . . ?
H16A C16 H16B 109.5 . . ?
C11 C16 H16C 109.5 . . ?
H16A C16 H16C 109.5 . . ?
H16B C16 H16C 109.5 . . ?
C13 C17 H17A 109.5 . . ?
C13 C17 H17B 109.5 . . ?
H17A C17 H17B 109.5 . . ?
C13 C17 H17C 109.5 . . ?
H17A C17 H17C 109.5 . . ?
H17B C17 H17C 109.5 . . ?
C15 C18 H18A 109.5 . . ?
C15 C18 H18B 109.5 . . ?
H18A C18 H18B 109.5 . . ?
C15 C18 H18C 109.5 . . ?
H18A C18 H18C 109.5 . . ?
H18B C18 H18C 109.5 . . ?
N1 C19 K1 54.81(8) . . ?
N1 C19 H19A 109.5 . . ?
K1 C19 H19A 162.8 . . ?
N1 C19 H19B 109.5 . . ?
K1 C19 H19B 84.5 . . ?
H19A C19 H19B 109.5 . . ?
N1 C19 H19C 109.5 . . ?
K1 C19 H19C 73.6 . . ?
H19A C19 H19C 109.5 . . ?
H19B C19 H19C 109.5 . . ?
N1 C20 H20A 109.5 . . ?
N1 C20 H20B 109.5 . . ?
H20A C20 H20B 109.5 . . ?
N1 C20 H20C 109.5 . . ?
H20A C20 H20C 109.5 . . ?
H20B C20 H20C 109.5 . . ?
N1 C21 C22 113.59(14) . . ?
N1 C21 H21A 108.8 . . ?
C22 C21 H21A 108.8 . . ?
N1 C21 H21B 108.8 . . ?
C22 C21 H21B 108.8 . . ?
H21A C21 H21B 107.7 . . ?
N2 C22 C21 113.19(13) . . ?
N2 C22 H22A 108.9 . . ?
C21 C22 H22A 108.9 . . ?
N2 C22 H22B 108.9 . . ?
C21 C22 H22B 108.9 . . ?
H22A C22 H22B 107.8 . . ?
N2 C23 K1 57.24(9) . . ?
N2 C23 H23A 109.5 . . ?
K1 C23 H23A 166.7 . . ?
N2 C23 H23B 109.5 . . ?
K1 C23 H23B 76.9 . . ?
H23A C23 H23B 109.5 . . ?
N2 C23 H23C 109.5 . . ?
K1 C23 H23C 78.2 . . ?
H23A C23 H23C 109.5 . . ?
H23B C23 H23C 109.5 . . ?
N2 C24 C25 114.44(17) . . ?
N2 C24 H24A 108.7 . . ?
C25 C24 H24A 108.7 . . ?
N2 C24 H24B 108.7 . . ?
C25 C24 H24B 108.7 . . ?
H24A C24 H24B 107.6 . . ?
N3 C25 C24 113.64(17) . . ?
N3 C25 H25A 108.8 . . ?
C24 C25 H25A 108.8 . . ?
N3 C25 H25B 108.8 . . ?
C24 C25 H25B 108.8 . . ?
H25A C25 H25B 107.7 . . ?
N3 C26 H26A 109.5 . . ?
N3 C26 H26B 109.5 . . ?
H26A C26 H26B 109.5 . . ?
N3 C26 H26C 109.5 . . ?
H26A C26 H26C 109.5 . . ?
H26B C26 H26C 109.5 . . ?
N3 C27 K1 62.11(10) . . ?
N3 C27 H27A 109.5 . . ?
K1 C27 H27A 170.7 . . ?
N3 C27 H27B 109.5 . . ?
K1 C27 H27B 78.2 . . ?
H27A C27 H27B 109.5 . . ?
N3 C27 H27C 109.5 . . ?
K1 C27 H27C 71.6 . . ?
H27A C27 H27C 109.5 . . ?
H27B C27 H27C 109.5 . . ?

loop_
_geom_bond_atom_site_label_1
_geom_bond_atom_site_label_2
_geom_bond_distance
_geom_bond_site_symmetry_2
_geom_bond_publ_flag
K1 O1 2.5671(11) . ?
K1 O1 2.6692(12) 3_666 ?
K1 N1 2.8764(14) . ?
K1 N3 2.9238(16) . ?
K1 N2 2.9728(15) . ?
K1 C27 3.306(2) . ?
K1 P1 3.4345(5) 3_666 ?
K1 C19 3.4587(19) . ?
K1 C23 3.496(2) . ?
P1 O1 1.5564(12) . ?
P1 C10 1.8753(16) . ?
P1 C1 1.8761(15) . ?
N1 C20 1.457(2) . ?
N1 C19 1.460(2) . ?
N1 C21 1.466(2) . ?
N2 C23 1.448(3) . ?
N2 C22 1.453(2) . ?
N2 C24 1.475(2) . ?
N3 C27 1.453(3) . ?
N3 C25 1.456(3) . ?
N3 C26 1.475(3) . ?
C1 C6 1.414(2) . ?
C1 C2 1.415(2) . ?
C2 C3 1.392(2) . ?
C2 C7 1.507(2) . ?
C3 C4 1.384(2) . ?
C3 H3A 0.9500 . ?
C4 C5 1.383(2) . ?
C4 C8 1.510(2) . ?
C5 C6 1.398(2) . ?
C5 H5A 0.9500 . ?
C6 C9 1.517(2) . ?
C7 H7A 0.9800 . ?
C7 H7B 0.9800 . ?
C7 H7C 0.9800 . ?
C8 H8A 0.9800 . ?
C8 H8B 0.9800 . ?
C8 H8C 0.9800 . ?
C9 H9A 0.9800 . ?
C9 H9B 0.9800 . ?
C9 H9C 0.9800 . ?
C10 C11 1.409(2) . ?
C10 C15 1.407(2) . ?
C11 C12 1.394(2) . ?
C11 C16 1.507(3) . ?
C12 C13 1.381(3) . ?
C12 H12A 0.9500 . ?
C13 C14 1.382(3) . ?
C13 C17 1.515(2) . ?
C14 C15 1.395(2) . ?
C14 H14A 0.9500 . ?
C15 C18 1.518(3) . ?
C16 H16A 0.9800 . ?
C16 H16B 0.9800 . ?
C16 H16C 0.9800 . ?
C17 H17A 0.9800 . ?
C17 H17B 0.9800 . ?
C17 H17C 0.9800 . ?
C18 H18A 0.9800 . ?
C18 H18B 0.9800 . ?
C18 H18C 0.9800 . ?
C19 H19A 0.9800 . ?
C19 H19B 0.9800 . ?
C19 H19C 0.9800 . ?
C20 H20A 0.9800 . ?
C20 H20B 0.9800 . ?
C20 H20C 0.9800 . ?
C21 C22 1.518(3) . ?
C21 H21A 0.9900 . ?
C21 H21B 0.9900 . ?
C22 H22A 0.9900 . ?
C22 H22B 0.9900 . ?
C23 H23A 0.9800 . ?
C23 H23B 0.9800 . ?
C23 H23C 0.9800 . ?
C24 C25 1.499(3) . ?
C24 H24A 0.9900 . ?
C24 H24B 0.9900 . ?
C25 H25A 0.9900 . ?
C25 H25B 0.9900 . ?
C26 H26A 0.9800 . ?
C26 H26B 0.9800 . ?
C26 H26C 0.9800 . ?
C27 H27A 0.9800 . ?
C27 H27B 0.9800 . ?
C27 H27C 0.9800 . ?
